data_7249939
loop_
_publ_author_name
'Zhang, Jia-Mei'
'Xu, Zhe-Kun'
'Qin, Yan'
'Li, Peng-Fei'
'Wang, Zhong-Xia'

_publ_section_title
;
 High phase transition temperature and photoluminescence properties in
 low-dimensional molecular perovskite ferroelastic crystals
;
_journal_issue 11
_journal_name_full CrystEngComm
_journal_page_first 1534
_journal_page_last 1540
_journal_paper_doi 10.1039/D5CE00012B
_journal_volume 27
_journal_year 2025
_chemical_formula_moiety 'Cd4 Cl12, 4(C5 H10 N)'
_chemical_formula_sum 'C20 H40 Cd4 Cl12 N4'
_chemical_formula_weight 1211.56
_space_group_crystal_system orthorhombic
_space_group_IT_number 62
_space_group_name_Hall '-P 2ac 2n'
_space_group_name_H-M_alt 'P n m a'
_atom_sites_solution_hydrogens mixed
_atom_sites_solution_primary dual
_audit_creation_date 2025-01-25
_audit_creation_method
;
Olex2 1.3
(compiled 2020.11.12 svn.r5f609507 for OlexSys, GUI svn.r6408)
;
_audit_update_record
;
2025-01-31 deposited with the CCDC.	2025-02-12 downloaded from the CCDC.
;
_cell_angle_alpha 90
_cell_angle_beta 90
_cell_angle_gamma 90
_cell_formula_units_Z 2
_cell_length_a 17.6713(11)
_cell_length_b 6.7314(3)
_cell_length_c 18.1716(10)
_cell_measurement_reflns_used 3358
_cell_measurement_temperature 403.02(10)
_cell_measurement_theta_max 69.2190
_cell_measurement_theta_min 4.8480
_cell_volume 2161.6(2)
_computing_cell_refinement 'CrysAlisPro 1.171.43.129a (Rigaku OD, 2024)'
_computing_data_collection 'CrysAlisPro system (CCD 43.129a 64-bit (release 29-06-2024))'
_computing_data_reduction 'CrysAlisPro 1.171.43.129a (Rigaku OD, 2024)'
_computing_molecular_graphics 'Olex2 1.3 (Dolomanov et al., 2009)'
_computing_publication_material 'Olex2 1.3 (Dolomanov et al., 2009)'
_computing_structure_refinement 'SHELXL 2017/1 (Sheldrick, 2015)'
_computing_structure_solution 'SHELXT 2014/5 (Sheldrick, 2014)'
_diffrn_ambient_environment air
_diffrn_ambient_temperature 403.02(10)
_diffrn_detector 'Hybrid Pixel Array Detector'
_diffrn_detector_area_resol_mean 10.0000
_diffrn_detector_type 'HyPix-Arc 150'
_diffrn_measured_fraction_theta_full 1.000
_diffrn_measured_fraction_theta_max 0.981
_diffrn_measurement_details
;
List of Runs (angles in degrees, time in seconds):

  # Type    Start    End  Width  t~exp~   \w     \q     \k     \f   Frames
#--------------------------------------------------------------------------
  1  \w    -93.00 -34.00   0.50    0.06    --  -75.50 125.00  60.00  118
  2  \w   -103.00 -74.00   0.50    0.06    --  -60.72 -30.00   0.00   58
  3  \w   -115.00 -88.00   0.50    0.06    --  -74.13-125.00 120.00   54
  4  \w   -113.00 -80.00   0.50    0.06    --  -75.50-125.00  90.00   66
  5  \w   -118.00 -76.00   0.50    0.06    --  -74.13-125.00-120.00   84
  6  \w   -117.00 -75.00   0.50    0.06    --  -74.13 -30.00-180.00   84
  7  \w   -122.00 -84.00   0.50    0.06    --  -74.13 -30.00 -30.00   76
  8  \w    -98.00 -72.00   0.50    0.06    --  -60.72 -30.00 -60.00   52
  9  \w     11.00  36.00   0.50    0.06    --   60.54 -30.00-150.00   50
 10  \w     11.00  36.00   0.50    0.06    --   60.54 -30.00 -90.00   50
 11  \w     78.00 122.00   0.50    0.06    --   75.18  30.00 -60.00   88
 12  \w     80.00 116.00   0.50    0.06    --   75.18  30.00 -30.00   72
 13  \w     63.00 110.00   0.50    0.06    --   60.54  30.00  30.00   94
 14  \w     75.00 104.00   0.50    0.06    --   60.54  15.00 150.00   58
 15  \w     30.00  60.00   0.50    0.06    --   60.54  15.00 150.00   60
 16  \w     11.00  37.00   0.50    0.06    --   60.54 -30.00 150.00   52
 17  \w     69.00  95.00   0.50    0.06    --   60.54   0.00 -30.00   52
 18  \w     21.00  47.00   0.50    0.06    --   60.54   0.00 -30.00   52
 19  \w     44.00  83.00   0.50    0.06    --   75.18 -94.00  30.00   78
 20  \w     38.00  85.00   0.50    0.06    --   75.18 -94.00 -30.00   94
 21  \w     21.00  63.00   0.50    0.06    --   60.54 -94.00  30.00   84
 22  \w     38.00  80.00   0.50    0.06    --   75.18 -94.00  60.00   84
 23  \w     32.00  61.00   0.50    0.06    --   60.54 -94.00  90.00   58
 24  \w     37.00  75.00   0.50    0.06    --   75.12 -94.00 150.00   76
;
_diffrn_measurement_device 'four-circle diffractometer'
_diffrn_measurement_device_type 'XtaLAB Synergy R, DW system, HyPix-Arc 150'
_diffrn_measurement_method '\w scans'
_diffrn_orient_matrix_type 'CrysAlisPro convention (1999,Acta A55,543-557)'
_diffrn_orient_matrix_UB_11 0.1116849000
_diffrn_orient_matrix_UB_12 -0.0398486000
_diffrn_orient_matrix_UB_13 0.0642075000
_diffrn_orient_matrix_UB_21 -0.1958046000
_diffrn_orient_matrix_UB_22 -0.0075618000
_diffrn_orient_matrix_UB_23 0.0443264000
_diffrn_orient_matrix_UB_31 -0.0389257000
_diffrn_orient_matrix_UB_32 -0.0744546000
_diffrn_orient_matrix_UB_33 -0.0389714000
_diffrn_radiation_monochromator mirror
_diffrn_radiation_probe x-ray
_diffrn_radiation_type 'Cu K\a'
_diffrn_radiation_wavelength 1.54184
_diffrn_reflns_av_R_equivalents 0.1187
_diffrn_reflns_av_unetI/netI 0.0708
_diffrn_reflns_Laue_measured_fraction_full 1.000
_diffrn_reflns_Laue_measured_fraction_max 0.981
_diffrn_reflns_limit_h_max 21
_diffrn_reflns_limit_h_min -20
_diffrn_reflns_limit_k_max 7
_diffrn_reflns_limit_k_min -8
_diffrn_reflns_limit_l_max 19
_diffrn_reflns_limit_l_min -22
_diffrn_reflns_number 14430
_diffrn_reflns_point_group_measured_fraction_full 1.000
_diffrn_reflns_point_group_measured_fraction_max 0.981
_diffrn_reflns_theta_full 67.684
_diffrn_reflns_theta_max 72.491
_diffrn_reflns_theta_min 3.489
_diffrn_source 'Rotating-anode X-ray tube'
_diffrn_source_type 'Rigaku (Cu) X-ray Source'
_exptl_absorpt_coefficient_mu 22.520
_exptl_absorpt_correction_T_max 1.00000
_exptl_absorpt_correction_T_min 0.09192
_exptl_absorpt_correction_type multi-scan
_exptl_absorpt_process_details
;
CrysAlisPro 1.171.43.129a (Rigaku Oxford Diffraction, 2024)
Empirical absorption correction using spherical harmonics,
implemented in SCALE3 ABSPACK scaling algorithm.
;
_exptl_crystal_colour 'clear pinkish colourless'
_exptl_crystal_colour_lustre clear
_exptl_crystal_colour_modifier pinkish
_exptl_crystal_colour_primary colourless
_exptl_crystal_density_diffrn 1.861
_exptl_crystal_description block
_exptl_crystal_F_000 1168
_exptl_crystal_size_max 0.1
_exptl_crystal_size_mid 0.1
_exptl_crystal_size_min 0.1
_refine_diff_density_max 0.976
_refine_diff_density_min -1.152
_refine_diff_density_rms 0.148
_refine_ls_extinction_method none
_refine_ls_goodness_of_fit_ref 1.066
_refine_ls_hydrogen_treatment constr
_refine_ls_matrix_type full
_refine_ls_number_parameters 91
_refine_ls_number_reflns 2292
_refine_ls_number_restraints 83
_refine_ls_restrained_S_all 1.129
_refine_ls_R_factor_all 0.1221
_refine_ls_R_factor_gt 0.0836
_refine_ls_shift/su_max 0.000
_refine_ls_shift/su_mean 0.000
_refine_ls_structure_factor_coef Fsqd
_refine_ls_weighting_details 'w=1/[\s^2^(Fo^2^)+(0.1515P)^2^+3.0000P] where P=(Fo^2^+2Fc^2^)/3'
_refine_ls_weighting_scheme calc
_refine_ls_wR_factor_gt 0.2809
_refine_ls_wR_factor_ref 0.3203
_reflns_Friedel_coverage 0.000
_reflns_number_gt 1163
_reflns_number_total 2292
_reflns_threshold_expression 'I > 2\s(I)'
_cod_data_source_file d5ce00012b2.cif
_cod_data_source_block gjq-231024-1-403k_r
_cod_depositor_comments 'Adding full bibliography for 7249938--7249941.cif.'
_cod_database_code 7249939
_shelx_shelxl_version_number 2017/1
_chemical_oxdiff_formula 'C H N Cd Cl'
_shelx_space_group_comment
;
The symmetry employed for this shelxl refinement is uniquely defined
by the following loop, which should always be used as a source of
symmetry information in preference to the above space-group names.
They are only intended as comments.
;
_shelx_estimated_absorpt_t_max 0.212
_shelx_estimated_absorpt_t_min 0.212
_reflns_odcompleteness_completeness 100.00
_reflns_odcompleteness_iscentric 1
_reflns_odcompleteness_theta 66.97
_olex2_refinement_description
;
1. Fixed Uiso
 At 1.2 times of:
  All C(H) groups, All C(H,H) groups, All N(H) groups
 At 1.5 times of:
  All C(H,H,H) groups
2. Restrained distances
 N1-C1 = N1-C2 = N1-C3
 1.43 with sigma of 0.02
 C5-C4
 1.43 with sigma of 0.02
 C1-C2 = C2-C3 = C1-C3
 2.3 with sigma of 0.02
 C4-C3
 1.53 with sigma of 0.02
 C5-C3
 2.5 with sigma of 0.02
 C8-C10
 2.4 with sigma of 0.02
 N2-C8 = N2-C7 = N2-C6
 1.43 with sigma of 0.02
 C9-C8
 1.53 with sigma of 0.02
 C6-C7 = C6-C8 = C7-C8
 2.3 with sigma of 0.02
 C4-C5
 1.2 with sigma of 0.03
 N1-Cl3
 3.35 with sigma of 0.02
 C9-C10 = C4-C5
 1 with sigma of 0.02
 C9-C10
 1.1 with sigma of 0.02
 C10-C8
 2.63 with sigma of 0.02
3. Uiso/Uaniso restraints and constraints
N1 \\sim C3 \\sim C4 \\sim C2 \\sim C1 \\sim C5: within 2A with sigma of 0.02
and sigma for terminal atoms of 0.04 within 2A
N2 \\sim C8 \\sim C6 \\sim C7 \\sim C9 \\sim C10: within 2A with sigma of 0.02
and sigma for terminal atoms of 0.04 within 2A
Uanis(N2) = Uanis(C8) = Uanis(C6) = Uanis(C7) = Uanis(C9) = Uanis(C10) =
Uanis(N1) = Uanis(C3) = Uanis(C4) = Uanis(C2) = Uanis(C1) = Uanis(C5)
4. Others
 Fixed Sof: N2(0.5) H2(0.5) C8(0.5) H8A(0.5) H8B(0.5) C3(0.5) H3A(0.5)
 H3B(0.5) N1(0.5) H1(0.5) C5(0.5) H5(0.5) C9(0.5) C2(0.5) H2A(0.5) H2B(0.5)
 H2C(0.5) C1(0.5) H1A(0.5) H1B(0.5) H1C(0.5) C4(0.5) C10(0.5) H10(0.5) C6(0.5)
 H6A(0.5) H6B(0.5) H6C(0.5) C7(0.5) H7A(0.5) H7B(0.5) H7C(0.5)
5.a Riding coordinates:
 C1(H1A,H1B,H1C)
5.b Ternary CH refined with riding coordinates:
 N2(H2), N1(H1)
5.c Secondary CH2 refined with riding coordinates:
 C8(H8A,H8B), C3(H3A,H3B)
5.d Idealised Me refined as rotating group:
 C2(H2A,H2B,H2C), C6(H6A,H6B,H6C), C7(H7A,H7B,H7C)
5.e :
 C5(H5), C10(H10)
;
_olex2_submission_special_instructions 'No special instructions were received'
_oxdiff_exptl_absorpt_empirical_details
;
Empirical correction (ABSPACK) includes:
- Absorption correction using spherical harmonics
- Frame scaling
;
_oxdiff_exptl_absorpt_empirical_full_max 9.958
_oxdiff_exptl_absorpt_empirical_full_min 0.309

loop_
_space_group_symop_operation_xyz
'x, y, z'
'-x+1/2, -y, z+1/2'
'-x, y+1/2, -z'
'x+1/2, -y+1/2, -z+1/2'
'-x, -y, -z'
'x-1/2, y, -z-1/2'
'x, -y-1/2, z'
'-x-1/2, y-1/2, z-1/2'

loop_
_atom_site_label
_atom_site_type_symbol
_atom_site_fract_x
_atom_site_fract_y
_atom_site_fract_z
_atom_site_U_iso_or_equiv
_atom_site_adp_type
_atom_site_occupancy
_atom_site_site_symmetry_order
_atom_site_calc_flag
_atom_site_refinement_flags_posn
_atom_site_refinement_flags_adp
_atom_site_refinement_flags_occupancy
_atom_site_disorder_assembly
_atom_site_disorder_group
Cd01 Cd 0.75248(4) 0.50138(10) 0.16891(5) 0.0953(5) Uani 1 1 d . . . . .
Cl1 Cl 0.8460(2) 0.250000 0.1021(2) 0.1020(12) Uani 1 2 d S T P . .
Cl3 Cl 0.6483(2) 0.250000 0.1207(2) 0.0996(11) Uani 1 2 d DS T P . .
Cl4 Cl 0.8595(2) 0.750000 0.2167(3) 0.1128(13) Uani 1 2 d S T P . .
Cl5 Cl 0.6629(3) 0.750000 0.2381(2) 0.1107(13) Uani 1 2 d S T P . .
Cl2 Cl 0.7623(3) 0.250000 0.2802(2) 0.1212(17) Uani 1 2 d S T P . .
Cl6 Cl 0.7379(3) 0.750000 0.0599(3) 0.1188(15) Uani 1 2 d S T P . .
N2 N 1.0000(13) 0.226(6) 0.1896(12) 0.212(4) Uani 0.5 1 d D U P A -1
H2 H 0.953164 0.253363 0.162502 0.254 Uiso 0.5 1 calc R U P A -1
C8 C 1.047(2) 0.395(6) 0.1904(15) 0.212(4) Uani 0.5 1 d D U P A -1
H8A H 1.093528 0.373076 0.217227 0.254 Uiso 0.5 1 calc R U P A -1
H8B H 1.021115 0.511389 0.209822 0.254 Uiso 0.5 1 calc R U P A -1
C3 C 0.6315(15) 0.451(5) -0.075(2) 0.212(4) Uani 0.5 1 d D U P B -1
H3A H 0.647183 0.532837 -0.115950 0.254 Uiso 0.5 1 calc R U P B -1
H3B H 0.627903 0.532640 -0.030891 0.254 Uiso 0.5 1 calc R U P B -1
N1 N 0.6802(12) 0.291(5) -0.0644(9) 0.212(4) Uani 0.5 1 d D U P B -1
H1 H 0.675850 0.257249 -0.012091 0.254 Uiso 0.5 1 calc R U P B -1
C5 C 0.4932(19) 0.352(4) -0.097(2) 0.212(4) Uani 0.5 1 d D U P B -1
H5 H 0.440913 0.355496 -0.103188 0.254 Uiso 0.5 1 calc R U P B -1
C9 C 1.060(3) 0.409(6) 0.1067(16) 0.212(4) Uani 0.5 1 d D U P A -1
C2 C 0.7563(12) 0.333(5) -0.0754(19) 0.212(4) Uani 0.5 1 d D U P B -1
H2A H 0.765108 0.472261 -0.067066 0.318 Uiso 0.5 1 calc R U P B -1
H2B H 0.769971 0.300350 -0.125073 0.318 Uiso 0.5 1 calc R U P B -1
H2C H 0.786304 0.256614 -0.041839 0.318 Uiso 0.5 1 calc R U P B -1
C1 C 0.6572(17) 0.123(5) -0.102(2) 0.212(4) Uani 0.5 1 d D U P B -1
H1A H 0.628959 0.046249 -0.066851 0.318 Uiso 0.5 1 d R U P B -1
H1B H 0.700189 0.047179 -0.118281 0.318 Uiso 0.5 1 d R U P B -1
H1C H 0.625519 0.153049 -0.143451 0.318 Uiso 0.5 1 d R U P B -1
C4 C 0.5601(19) 0.349(5) -0.090(2) 0.212(4) Uani 0.5 1 d D U P B -1
C10 C 1.078(2) 0.344(5) 0.0567(16) 0.212(4) Uani 0.5 1 d D U P A -1
H10 H 1.094592 0.286146 0.012879 0.254 Uiso 0.5 1 calc R U P A -1
C6 C 0.9831(18) 0.173(5) 0.2647(13) 0.212(4) Uani 0.5 1 d D U P A -1
H6A H 1.029084 0.171379 0.292925 0.318 Uiso 0.5 1 calc R U P A -1
H6B H 0.960401 0.043246 0.265936 0.318 Uiso 0.5 1 calc R U P A -1
H6C H 0.948765 0.268110 0.285328 0.318 Uiso 0.5 1 calc R U P A -1
C7 C 1.038(3) 0.058(6) 0.1588(18) 0.212(4) Uani 0.5 1 d D U P A -1
H7A H 1.007033 0.000937 0.120917 0.318 Uiso 0.5 1 calc R U P A -1
H7B H 1.046771 -0.038417 0.196658 0.318 Uiso 0.5 1 calc R U P A -1
H7C H 1.085340 0.099876 0.138251 0.318 Uiso 0.5 1 calc R U P A -1

loop_
_atom_site_aniso_label
_atom_site_aniso_U_11
_atom_site_aniso_U_22
_atom_site_aniso_U_33
_atom_site_aniso_U_23
_atom_site_aniso_U_13
_atom_site_aniso_U_12
Cd01 0.1204(9) 0.0711(8) 0.0945(8) -0.0015(3) -0.0053(4) 0.0005(4)
Cl1 0.101(2) 0.098(3) 0.107(3) 0.000 0.002(2) 0.000
Cl3 0.102(2) 0.090(2) 0.108(3) 0.000 -0.001(2) 0.000
Cl4 0.112(3) 0.093(3) 0.134(3) 0.000 -0.019(2) 0.000
Cl5 0.132(3) 0.086(2) 0.114(3) 0.000 0.023(2) 0.000
Cl2 0.196(5) 0.082(3) 0.085(2) 0.000 -0.012(3) 0.000
Cl6 0.175(4) 0.094(3) 0.087(2) 0.000 -0.012(2) 0.000
N2 0.197(6) 0.211(7) 0.228(7) -0.019(6) 0.022(7) 0.004(7)
C8 0.197(6) 0.211(7) 0.228(7) -0.019(6) 0.022(7) 0.004(7)
C3 0.197(6) 0.211(7) 0.228(7) -0.019(6) 0.022(7) 0.004(7)
N1 0.197(6) 0.211(7) 0.228(7) -0.019(6) 0.022(7) 0.004(7)
C5 0.197(6) 0.211(7) 0.228(7) -0.019(6) 0.022(7) 0.004(7)
C9 0.197(6) 0.211(7) 0.228(7) -0.019(6) 0.022(7) 0.004(7)
C2 0.197(6) 0.211(7) 0.228(7) -0.019(6) 0.022(7) 0.004(7)
C1 0.197(6) 0.211(7) 0.228(7) -0.019(6) 0.022(7) 0.004(7)
C4 0.197(6) 0.211(7) 0.228(7) -0.019(6) 0.022(7) 0.004(7)
C10 0.197(6) 0.211(7) 0.228(7) -0.019(6) 0.022(7) 0.004(7)
C6 0.197(6) 0.211(7) 0.228(7) -0.019(6) 0.022(7) 0.004(7)
C7 0.197(6) 0.211(7) 0.228(7) -0.019(6) 0.022(7) 0.004(7)

loop_
_atom_type_symbol
_atom_type_description
_atom_type_scat_dispersion_real
_atom_type_scat_dispersion_imag
_atom_type_scat_source
C C 0.0181 0.0091 'International Tables Vol C Tables 4.2.6.8 and 6.1.1.4'
H H 0.0000 0.0000 'International Tables Vol C Tables 4.2.6.8 and 6.1.1.4'
Cd Cd 0.1185 4.6533 'International Tables Vol C Tables 4.2.6.8 and 6.1.1.4'
Cl Cl 0.3639 0.7018 'International Tables Vol C Tables 4.2.6.8 and 6.1.1.4'
N N 0.0311 0.0180 'International Tables Vol C Tables 4.2.6.8 and 6.1.1.4'

loop_
_geom_angle_atom_site_label_1
_geom_angle_atom_site_label_2
_geom_angle_atom_site_label_3
_geom_angle
_geom_angle_site_symmetry_1
_geom_angle_site_symmetry_3
_geom_angle_publ_flag
Cd01 Cd01 Cd01 180.0 7_575 7_565 ?
Cl1 Cd01 Cd01 50.47(6) . 7_565 ?
Cl1 Cd01 Cd01 129.53(6) . 7_575 ?
Cl1 Cd01 Cl4 96.17(11) . . ?
Cl3 Cd01 Cd01 129.69(5) 7_565 7_575 ?
Cl3 Cd01 Cd01 50.31(5) . 7_565 ?
Cl3 Cd01 Cd01 50.31(5) 7_565 7_565 ?
Cl3 Cd01 Cd01 129.69(5) . 7_575 ?
Cl3 Cd01 Cl1 82.76(11) 7_565 . ?
Cl3 Cd01 Cl1 82.76(11) . . ?
Cl3 Cd01 Cl3 0.0(2) 7_565 . ?
Cl3 Cd01 Cl4 178.91(10) 7_565 . ?
Cl3 Cd01 Cl4 178.91(10) . . ?
Cl4 Cd01 Cd01 51.19(6) . 7_575 ?
Cl4 Cd01 Cd01 128.81(6) . 7_565 ?
Cl5 Cd01 Cd01 50.38(6) . 7_575 ?
Cl5 Cd01 Cd01 129.62(6) . 7_565 ?
Cl5 Cd01 Cl1 178.33(13) . . ?
Cl5 Cd01 Cl3 98.45(11) . 7_565 ?
Cl5 Cd01 Cl3 98.45(11) . . ?
Cl5 Cd01 Cl4 82.62(12) . . ?
Cl5 Cd01 Cl2 94.65(11) . . ?
Cl2 Cd01 Cd01 50.19(6) . 7_565 ?
Cl2 Cd01 Cd01 129.81(6) . 7_575 ?
Cl2 Cd01 Cl1 84.34(12) . . ?
Cl2 Cd01 Cl3 83.69(11) . . ?
Cl2 Cd01 Cl3 83.69(11) . 7_565 ?
Cl2 Cd01 Cl4 96.08(12) . . ?
Cl6 Cd01 Cd01 129.96(7) . 7_565 ?
Cl6 Cd01 Cd01 50.04(7) . 7_575 ?
Cl6 Cd01 Cl1 97.08(12) . . ?
Cl6 Cd01 Cl3 95.14(11) . . ?
Cl6 Cd01 Cl3 95.14(11) . 7_565 ?
Cl6 Cd01 Cl4 85.11(11) . . ?
Cl6 Cd01 Cl5 83.97(12) . . ?
Cl6 Cd01 Cl2 178.05(15) . . ?
Cd01 Cl1 Cd01 79.06(11) 7_565 . ?
Cd01 Cl3 Cd01 79.39(11) 7_565 . ?
Cl3 Cl3 Cd01 0(10) 7_565 7_565 ?
Cl3 Cl3 Cd01 0(10) 7_565 . ?
Cd01 Cl4 Cd01 77.62(11) . 7_575 ?
Cd01 Cl5 Cd01 79.24(12) . 7_575 ?
Cd01 Cl2 Cd01 79.62(12) . 7_565 ?
Cd01 Cl6 Cd01 79.92(13) 7_575 . ?
C8 N2 H2 110.4 . . ?
C8 N2 C6 108.2(17) . . ?
C8 N2 C7 111.6(16) . . ?
C6 N2 H2 110.4 . . ?
C7 N2 H2 110.4 . . ?
C7 N2 C6 105.7(17) . . ?
N2 C8 H8A 112.3 . . ?
N2 C8 H8B 112.3 . . ?
N2 C8 C9 97(2) . . ?
H8A C8 H8B 109.9 . . ?
C9 C8 H8A 112.3 . . ?
C9 C8 H8B 112.3 . . ?
H3A C3 H3B 109.3 . . ?
N1 C3 H3A 111.5 . . ?
N1 C3 H3B 111.5 . . ?
N1 C3 C4 101(2) . . ?
C4 C3 H3A 111.5 . . ?
C4 C3 H3B 111.5 . . ?
C3 N1 H1 105.3 . . ?
C2 N1 C3 115.0(17) . . ?
C2 N1 H1 105.3 . . ?
C1 N1 C3 112.6(16) . . ?
C1 N1 H1 105.3 . . ?
C1 N1 C2 112.3(16) . . ?
C4 C5 H5 180.0 . . ?
C10 C9 C8 150(4) . . ?
N1 C2 H2A 109.5 . . ?
N1 C2 H2B 109.5 . . ?
N1 C2 H2C 109.5 . . ?
H2A C2 H2B 109.5 . . ?
H2A C2 H2C 109.5 . . ?
H2B C2 H2C 109.5 . . ?
N1 C1 H1A 105.2 . . ?
N1 C1 H1B 110.6 . . ?
N1 C1 H1C 112.5 . . ?
H1A C1 H1B 109.5 . . ?
H1A C1 H1C 109.5 . . ?
H1B C1 H1C 109.5 . . ?
C5 C4 C3 150(3) . . ?
C9 C10 H10 180.0 . . ?
N2 C6 H6A 109.5 . . ?
N2 C6 H6B 109.5 . . ?
N2 C6 H6C 109.5 . . ?
H6A C6 H6B 109.5 . . ?
H6A C6 H6C 109.5 . . ?
H6B C6 H6C 109.5 . . ?
N2 C7 H7A 109.5 . . ?
N2 C7 H7B 109.5 . . ?
N2 C7 H7C 109.5 . . ?
H7A C7 H7B 109.5 . . ?
H7A C7 H7C 109.5 . . ?
H7B C7 H7C 109.5 . . ?

loop_
_geom_bond_atom_site_label_1
_geom_bond_atom_site_label_2
_geom_bond_distance
_geom_bond_site_symmetry_2
_geom_bond_publ_flag
Cd01 Cd01 3.3472(14) 7_575 ?
Cd01 Cd01 3.3842(14) 7_565 ?
Cd01 Cl1 2.658(3) . ?
Cd01 Cl3 2.649(3) 7_565 ?
Cd01 Cl3 2.649(3) . ?
Cd01 Cl4 2.670(3) . ?
Cd01 Cl5 2.624(3) . ?
Cd01 Cl2 2.643(3) . ?
Cd01 Cl6 2.606(4) . ?
Cl3 Cl3 0.000(8) 7_565 ?
N2 H2 0.9800 . ?
N2 C8 1.410(18) . ?
N2 C6 1.442(17) . ?
N2 C7 1.426(18) . ?
C8 H8A 0.9700 . ?
C8 H8B 0.9700 . ?
C8 C9 1.542(18) . ?
C3 H3A 0.9700 . ?
C3 H3B 0.9700 . ?
C3 N1 1.390(17) . ?
C3 C4 1.465(17) . ?
N1 H1 0.9800 . ?
N1 C2 1.389(16) . ?
N1 C1 1.387(17) . ?
C5 H5 0.9300 . ?
C5 C4 1.190(12) . ?
C9 C10 1.062(13) . ?
C2 H2A 0.9600 . ?
C2 H2B 0.9600 . ?
C2 H2C 0.9600 . ?
C1 H1A 0.9600 . ?
C1 H1B 0.9602 . ?
C1 H1C 0.9600 . ?
C10 H10 0.9300 . ?
C6 H6A 0.9600 . ?
C6 H6B 0.9600 . ?
C6 H6C 0.9600 . ?
C7 H7A 0.9600 . ?
C7 H7B 0.9600 . ?
C7 H7C 0.9600 . ?

loop_
_geom_torsion_atom_site_label_1
_geom_torsion_atom_site_label_2
_geom_torsion_atom_site_label_3
_geom_torsion_atom_site_label_4
_geom_torsion
_geom_torsion_site_symmetry_1
_geom_torsion_site_symmetry_2
_geom_torsion_site_symmetry_3
_geom_torsion_site_symmetry_4
_geom_torsion_publ_flag
N2 C8 C9 C10 -57(10) . . . . ?
N1 C3 C4 C5 168(8) . . . . ?
C4 C3 N1 C2 157(3) . . . . ?
C4 C3 N1 C1 27(4) . . . . ?
C6 N2 C8 C9 176(3) . . . . ?
C7 N2 C8 C9 60(4) . . . . ?
